data_4021662
loop_
_publ_author_name
'Michael Harmata'
'Nathan L. Calkins'
'Russell G. Baughman'
'Charles L. Barnes'

_publ_contact_author
;
      Dr. Russell G. Baughman
      Division of Science
      Truman State University
      Kirksville, MO  63501-0828    U. S. A.
;
_publ_contact_author_email baughman@truman.edu
_publ_contact_author_fax '660 785 4045'
_publ_contact_author_phone '660 785 4627'
_publ_section_title
;
 New Chiral Benzothiazine Ligand and Its Use
 in the Synthesis of a Chiral Receptor
;
_journal_name_full 'Journal of Organic Chemistry'
_journal_page_first 3650
_journal_page_last 3652
_journal_paper_doi 10.1021/jo060175c
_journal_volume 71
_journal_year 2006
_chemical_absolute_configuration rmad
_chemical_formula_moiety 'C14 H11 N O2 S'
_chemical_formula_sum 'C14 H11 N O2 S'
_chemical_formula_weight 257.30
_chemical_name_systematic
; 
  R-2-Oxo-2-phenyl-benzo[c][1,2]thiazin-8-ol
 
;
_space_group_IT_number 170
_space_group_name_Hall 'P 65'
_space_group_name_H-M_alt 'P 65'
_symmetry_cell_setting trigonal
_symmetry_space_group_name_Hall 'P 65'
_symmetry_space_group_name_H-M 'P 65'
_atom_sites_solution_hydrogens geom
_atom_sites_solution_primary direct
_atom_sites_solution_secondary difmap
_audit_creation_method SHELXL-97
_cell_angle_alpha 90.00
_cell_angle_beta 90.00
_cell_angle_gamma 120.00
_cell_formula_units_Z 6
_cell_length_a 9.8410(5)
_cell_length_b 9.8410(5)
_cell_length_c 22.1322(13)
_cell_measurement_reflns_used 100
_cell_measurement_temperature 293(2)
_cell_measurement_theta_max 16.88
_cell_measurement_theta_min 5.54
_cell_volume 1856.24(17)
_computing_cell_refinement
;
 P3/P4-PC Diffractometer Program (Siemens, 1991a)
;
_computing_data_collection
;
 P3/P4-PC Diffractometer Program (Siemens, 1991a) 
;
_computing_data_reduction 'XDISK (Siemens, 1991b)'
_computing_molecular_graphics 'SHELXTL/PC (Sheldrick, 1990b)'
_computing_publication_material
;
 SHELXTL/PC (Sheldrick, 1990b) & SHELXL97 (Sheldrick, 1997)
;
_computing_structure_refinement 'SHELXL97 (Sheldrick, 1997)'
_computing_structure_solution 'SHELXS86 (Sheldrick, 1990a)'
_diffrn_ambient_temperature 293(2)
_diffrn_measured_fraction_theta_full 1.000
_diffrn_measured_fraction_theta_max 1.000
_diffrn_measurement_device 'Siemens Bruker P4 diffractometer'
_diffrn_measurement_method \q/2\q
_diffrn_radiation_monochromator graphite
_diffrn_radiation_source 'normal-focus sealed tube'
_diffrn_radiation_type MoK\a
_diffrn_radiation_wavelength 0.71073
_diffrn_reflns_av_R_equivalents 0.0305
_diffrn_reflns_av_sigmaI/netI 0.0273
_diffrn_reflns_limit_h_max 10
_diffrn_reflns_limit_h_min -10
_diffrn_reflns_limit_k_max 1
_diffrn_reflns_limit_k_min -11
_diffrn_reflns_limit_l_max 26
_diffrn_reflns_limit_l_min -1
_diffrn_reflns_number 3044
_diffrn_reflns_theta_full 24.97
_diffrn_reflns_theta_max 24.97
_diffrn_reflns_theta_min 2.39
_diffrn_standards_decay_% 1.0
_diffrn_standards_interval_count 100
_diffrn_standards_number 3
_exptl_absorpt_coefficient_mu 0.254
_exptl_absorpt_correction_type none
_exptl_crystal_colour yellow
_exptl_crystal_density_diffrn 1.381
_exptl_crystal_density_meas ?
_exptl_crystal_description 'block cut from larger crystal'
_exptl_crystal_F_000 804
_exptl_crystal_preparation
; 
Crystals were grown by slow evaporation of a solution in 1:1 ethyl acetate:
n-hexane.
 
;
_exptl_crystal_size_max 0.59
_exptl_crystal_size_mid 0.59
_exptl_crystal_size_min 0.55
_refine_diff_density_max 0.107
_refine_diff_density_min -0.174
_refine_diff_density_rms 0.025
_refine_ls_abs_structure_details 'Flack H D (1983), Acta Cryst. A39, 876-881'
_refine_ls_abs_structure_Flack -0.05(10)
_refine_ls_extinction_coef 0.0060(14)
_refine_ls_extinction_expression Fc^*^=kFc[1+0.001xFc^2^\l^3^/sin(2\q)]^-1/4^
_refine_ls_extinction_method SHELXL
_refine_ls_goodness_of_fit_ref 1.053
_refine_ls_hydrogen_treatment constr
_refine_ls_matrix_type full
_refine_ls_number_parameters 165
_refine_ls_number_reflns 1182
_refine_ls_number_restraints 1
_refine_ls_restrained_S_all 1.053
_refine_ls_R_factor_all 0.0316
_refine_ls_R_factor_gt 0.0273
_refine_ls_shift/su_max 0.000
_refine_ls_shift/su_mean 0.000
_refine_ls_structure_factor_coef Fsqd
_refine_ls_weighting_details 'calc w=1/[\s^2^(Fo^2^)+(0.0371P)^2^+0.1700P] where P=(Fo^2^+2Fc^2^)/3'
_refine_ls_weighting_scheme calc
_refine_ls_wR_factor_gt 0.0692
_refine_ls_wR_factor_ref 0.0712
_reflns_number_gt 1078
_reflns_number_total 1182
_reflns_threshold_expression >2sigma(I)
_cod_data_source_file jo060175csi20060124_044211.cif
_cod_depositor_comments
;
The following automatic conversions were performed:
'_symmetry_cell_setting' value 'Trigonal' changed to 'trigonal' according
to '/home/saulius/struct/CIF-dictionaries/cif_core.dic' dictionary named
'cif_core.dic' version 2.4.1 from 2010-06-29.

'_geom_torsion_publ_flag'
value 'Y' changed to 'y' according to
'/home/saulius/struct/CIF-dictionaries/cif_core.dic' dictionary named
'cif_core.dic' version 2.4.1 from 2010-06-29.

Automatic conversion script
Id: cif_fix_enum 1527 2010-12-29 10:47:43Z saulius 
;
_cod_database_code 4021662

loop_
_symmetry_equiv_pos_as_xyz
'x, y, z'
'-y, x-y, z+2/3'
'-x+y, -x, z+1/3'
'-x, -y, z+1/2'
'y, -x+y, z+1/6'
'x-y, x, z+5/6'

loop_
_atom_site_label
_atom_site_type_symbol
_atom_site_fract_x
_atom_site_fract_y
_atom_site_fract_z
_atom_site_U_iso_or_equiv
_atom_site_adp_type
_atom_site_occupancy
_atom_site_symmetry_multiplicity
_atom_site_calc_flag
_atom_site_refinement_flags
S1 S 0.78526(8) 0.58519(9) 0.01489(4) 0.0534(2) Uani 1 1 d .
O1 O 0.4862(3) 0.3607(3) 0.16298(10) 0.0768(7) Uani 1 1 d .
H1A H 0.5517 0.4522 0.1556 0.115 Uiso 1 1 calc R
O2 O 0.9464(3) 0.6428(3) 0.03197(12) 0.0761(7) Uani 1 1 d .
N1 N 0.6581(3) 0.4991(3) 0.06322(11) 0.0566(6) Uani 1 1 d .
C1 C 0.4644(4) 0.2716(4) 0.11343(15) 0.0575(7) Uani 1 1 d .
C2 C 0.3527(4) 0.1140(4) 0.1146(2) 0.0729(10) Uani 1 1 d .
H2 H 0.2957 0.0692 0.1497 0.087 Uiso 1 1 calc R
C3 C 0.3258(5) 0.0227(5) 0.0634(2) 0.0842(12) Uani 1 1 d .
H3 H 0.2484 -0.0826 0.0640 0.101 Uiso 1 1 calc R
C4 C 0.4127(4) 0.0866(4) 0.0118(2) 0.0775(11) Uani 1 1 d .
H4 H 0.3937 0.0240 -0.0221 0.093 Uiso 1 1 calc R
C5 C 0.5298(4) 0.2456(4) 0.00996(15) 0.0578(7) Uani 1 1 d .
C6 C 0.5533(4) 0.3389(3) 0.06111(13) 0.0499(7) Uani 1 1 d .
C7 C 0.6232(5) 0.3165(5) -0.04264(15) 0.0717(10) Uani 1 1 d .
H7 H 0.6033 0.2532 -0.0765 0.086 Uiso 1 1 calc R
C8 C 0.7363(5) 0.4656(5) -0.04707(15) 0.0684(9) Uani 1 1 d .
H8 H 0.7883 0.5046 -0.0836 0.082 Uiso 1 1 calc R
C9 C 0.7693(3) 0.7490(3) -0.00643(12) 0.0488(7) Uani 1 1 d .
C10 C 0.8898(4) 0.8993(4) 0.00503(16) 0.0692(9) Uani 1 1 d .
H10 H 0.9828 0.9164 0.0226 0.083 Uiso 1 1 calc R
C11 C 0.8690(5) 1.0245(4) -0.0102(2) 0.0825(11) Uani 1 1 d .
H11 H 0.9478 1.1265 -0.0019 0.099 Uiso 1 1 calc R
C12 C 0.7340(5) 0.9989(5) -0.03735(18) 0.0817(11) Uani 1 1 d .
H12 H 0.7226 1.0838 -0.0484 0.098 Uiso 1 1 calc R
C13 C 0.6153(4) 0.8499(4) -0.0485(2) 0.0773(10) Uani 1 1 d .
H13 H 0.5232 0.8341 -0.0667 0.093 Uiso 1 1 calc R
C14 C 0.6310(4) 0.7233(4) -0.03306(16) 0.0630(8) Uani 1 1 d .
H14 H 0.5500 0.6217 -0.0404 0.076 Uiso 1 1 calc R

loop_
_atom_site_aniso_label
_atom_site_aniso_U_11
_atom_site_aniso_U_22
_atom_site_aniso_U_33
_atom_site_aniso_U_23
_atom_site_aniso_U_13
_atom_site_aniso_U_12
S1 0.0581(4) 0.0682(5) 0.0424(3) 0.0065(3) 0.0039(3) 0.0381(4)
O1 0.1027(19) 0.0717(15) 0.0577(13) 0.0163(11) 0.0270(13) 0.0449(14)
O2 0.0617(13) 0.1085(19) 0.0716(14) 0.0125(13) -0.0009(11) 0.0526(14)
N1 0.0734(17) 0.0496(13) 0.0430(12) 0.0004(11) 0.0082(12) 0.0278(12)
C1 0.0634(18) 0.0555(17) 0.0622(19) 0.0098(15) 0.0049(15) 0.0362(15)
C2 0.066(2) 0.064(2) 0.098(3) 0.021(2) 0.0102(19) 0.0398(17)
C3 0.067(2) 0.059(2) 0.131(4) -0.001(3) -0.022(3) 0.0349(18)
C4 0.089(3) 0.065(2) 0.094(3) -0.023(2) -0.034(3) 0.049(2)
C5 0.0693(18) 0.0594(18) 0.0610(18) -0.0113(15) -0.0173(15) 0.0445(16)
C6 0.0568(17) 0.0542(17) 0.0497(15) 0.0015(13) -0.0033(13) 0.0361(14)
C7 0.109(3) 0.094(3) 0.0485(17) -0.0186(18) -0.0174(19) 0.078(3)
C8 0.093(3) 0.092(3) 0.0446(16) 0.0036(18) 0.0117(16) 0.065(2)
C9 0.0453(15) 0.0570(17) 0.0423(13) 0.0073(12) 0.0048(11) 0.0243(13)
C10 0.0480(17) 0.073(2) 0.075(2) -0.0004(18) -0.0021(16) 0.0207(14)
C11 0.082(2) 0.0512(18) 0.100(3) 0.0027(19) 0.009(2) 0.0218(18)
C12 0.099(3) 0.078(3) 0.086(3) 0.010(2) 0.005(2) 0.057(2)
C13 0.081(2) 0.080(2) 0.084(2) -0.001(2) -0.017(2) 0.049(2)
C14 0.0573(18) 0.0594(18) 0.0708(19) -0.0002(16) -0.0087(15) 0.0281(15)

loop_
_atom_type_symbol
_atom_type_description
_atom_type_scat_dispersion_real
_atom_type_scat_dispersion_imag
_atom_type_scat_source
C C 0.0033 0.0016 'International Tables Vol C Tables 4.2.6.8 and 6.1.1.4'
H H 0.0000 0.0000 'International Tables Vol C Tables 4.2.6.8 and 6.1.1.4'
N N 0.0061 0.0033 'International Tables Vol C Tables 4.2.6.8 and 6.1.1.4'
O O 0.0106 0.0060 'International Tables Vol C Tables 4.2.6.8 and 6.1.1.4'
S S 0.1246 0.1234 'International Tables Vol C Tables 4.2.6.8 and 6.1.1.4'

loop_
_geom_angle_atom_site_label_1
_geom_angle_atom_site_label_2
_geom_angle_atom_site_label_3
_geom_angle
_geom_angle_publ_flag
O2 S1 N1 117.8(2) y
O2 S1 C8 110.9(2) y
N1 S1 C8 107.8(2) y
O2 S1 C9 107.12(15) y
N1 S1 C9 105.68(14) y
C8 S1 C9 107.0(2) y
C1 O1 H1A 109.5 ?
C6 N1 S1 122.7(2) y
O1 C1 C2 119.4(3) ?
O1 C1 C6 120.3(3) ?
C2 C1 C6 120.3(3) ?
C1 C2 C3 119.9(4) ?
C1 C2 H2 120.1 ?
C3 C2 H2 120.1 ?
C4 C3 C2 120.6(3) ?
C4 C3 H3 119.7 ?
C2 C3 H3 119.7 ?
C3 C4 C5 120.7(4) ?
C3 C4 H4 119.7 ?
C5 C4 H4 119.7 ?
C6 C5 C4 118.7(3) ?
C6 C5 C7 118.8(3) ?
C4 C5 C7 122.5(3) ?
N1 C6 C1 116.3(3) ?
N1 C6 C5 123.8(3) ?
C1 C6 C5 119.9(3) ?
C8 C7 C5 125.3(3) ?
C8 C7 H7 117.4 ?
C5 C7 H7 117.4 ?
C7 C8 S1 119.5(3) ?
C7 C8 H8 120.3 ?
S1 C8 H8 120.3 ?
C10 C9 C14 120.8(3) ?
C10 C9 S1 120.7(2) ?
C14 C9 S1 118.4(2) ?
C9 C10 C11 118.6(3) ?
C9 C10 H10 120.7 ?
C11 C10 H10 120.7 ?
C12 C11 C10 120.4(3) ?
C12 C11 H11 119.8 ?
C10 C11 H11 119.8 ?
C11 C12 C13 120.7(3) ?
C11 C12 H12 119.6 ?
C13 C12 H12 119.6 ?
C12 C13 C14 120.3(3) ?
C12 C13 H13 119.8 ?
C14 C13 H13 119.8 ?
C13 C14 C9 119.1(3) ?
C13 C14 H14 120.5 ?
C9 C14 H14 120.5 ?

loop_
_geom_bond_atom_site_label_1
_geom_bond_atom_site_label_2
_geom_bond_distance
_geom_bond_publ_flag
S1 O2 1.442(2) y
S1 N1 1.539(3) y
S1 C8 1.712(4) y
S1 C9 1.760(3) y
O1 C1 1.353(4) y
O1 H1A 0.82 ?
N1 C6 1.387(4) y
C1 C2 1.382(5) ?
C1 C6 1.402(4) ?
C2 C3 1.387(6) ?
C2 H2 0.93 ?
C3 C4 1.375(6) ?
C3 H3 0.93 ?
C4 C5 1.405(5) ?
C4 H4 0.93 ?
C5 C6 1.402(4) ?
C5 C7 1.430(5) ?
C7 C8 1.330(5) ?
C7 H7 0.93 ?
C8 H8 0.93 ?
C9 C10 1.380(4) ?
C9 C14 1.385(4) ?
C10 C11 1.387(5) ?
C10 H10 0.93 ?
C11 C12 1.362(6) ?
C11 H11 0.93 ?
C12 C13 1.365(5) ?
C12 H12 0.93 ?
C13 C14 1.374(5) ?
C13 H13 0.93 ?
C14 H14 0.93 ?

loop_
_geom_hbond_atom_site_label_D
_geom_hbond_atom_site_label_H
_geom_hbond_atom_site_label_A
_geom_hbond_distance_DH
_geom_hbond_distance_HA
_geom_hbond_distance_DA
_geom_hbond_angle_DHA
_geom_hbond_site_symmetry_A
O1 H1A O2 0.82 2.31 2.969(3) 138 5_565

loop_
_geom_torsion_atom_site_label_1
_geom_torsion_atom_site_label_2
_geom_torsion_atom_site_label_3
_geom_torsion_atom_site_label_4
_geom_torsion
_geom_torsion_publ_flag
C6 C1 O1 H1A 2.63 y
O2 S1 N1 C6 -109.6(3) ?
C8 S1 N1 C6 16.7(3) ?
C9 S1 N1 C6 130.8(2) ?
O1 C1 C2 C3 177.9(3) ?
C6 C1 C2 C3 -1.5(5) ?
C1 C2 C3 C4 1.9(5) ?
C2 C3 C4 C5 -0.2(5) ?
C3 C4 C5 C6 -1.8(4) ?
C3 C4 C5 C7 179.7(3) ?
S1 N1 C6 C1 168.3(2) ?
S1 N1 C6 C5 -13.8(4) ?
O1 C1 C6 N1 -2.0(4) ?
C2 C1 C6 N1 177.5(3) ?
O1 C1 C6 C5 180.0(3) ?
C2 C1 C6 C5 -0.6(4) ?
C4 C5 C6 N1 -175.6(3) ?
C7 C5 C6 N1 2.8(4) ?
C4 C5 C6 C1 2.2(4) ?
C7 C5 C6 C1 -179.3(3) ?
C6 C5 C7 C8 2.1(5) ?
C4 C5 C7 C8 -179.5(3) ?
C5 C7 C8 S1 3.4(5) ?
O2 S1 C8 C7 118.5(3) ?
N1 S1 C8 C7 -11.8(3) ?
C9 S1 C8 C7 -125.1(3) ?
O2 S1 C9 C10 -11.3(3) ?
N1 S1 C9 C10 115.1(3) ?
C8 S1 C9 C10 -130.2(3) ?
O2 S1 C9 C14 170.9(2) ?
N1 S1 C9 C14 -62.8(3) ?
C8 S1 C9 C14 52.0(3) ?
C14 C9 C10 C11 0.5(5) ?
S1 C9 C10 C11 -177.2(3) ?
C9 C10 C11 C12 -1.7(6) ?
C10 C11 C12 C13 1.8(7) ?
C11 C12 C13 C14 -0.7(7) ?
C12 C13 C14 C9 -0.4(6) ?
C10 C9 C14 C13 0.5(5) ?
S1 C9 C14 C13 178.3(3) ?

loop_
_cod_related_entry_id
_cod_related_entry_database
_cod_related_entry_code
1 ChemSpider 9696517
